data_7043277
loop_
_publ_author_name
'Zheng, Wenjun'
'Duan, Lian'
'Zhang, Xiang'

_publ_section_title
;
 1,2-Diaza-4-phosphaferrocenes: Synthesis, Structural Characterization,
 57Fe M\"ossbauer Spectrum Analysis, and DFT Calculation
;
_journal_name_full 'Dalton Trans.'
_journal_paper_doi 10.1039/C7DT01732D
_journal_year 2017
_chemical_formula_sum 'C20 H33 Fe N2 P'
_chemical_formula_weight 388.30
_space_group_crystal_system monoclinic
_space_group_IT_number 15
_space_group_name_Hall '-C 2yc'
_space_group_name_H-M_alt 'C 1 2/c 1'
_symmetry_space_group_name_Hall '-C 2yc'
_symmetry_space_group_name_H-M 'C 1 2/c 1'
_atom_sites_solution_hydrogens geom
_audit_creation_method SHELXL-2014/7
_audit_update_record
;
2017-06-02 deposited with the CCDC.
2017-06-08 downloaded from the CCDC.
;
_cell_angle_alpha 90
_cell_angle_beta 100.554(3)
_cell_angle_gamma 90
_cell_formula_units_Z 8
_cell_length_a 19.2288(7)
_cell_length_b 8.6506(3)
_cell_length_c 26.1206(9)
_cell_measurement_reflns_used 3940
_cell_measurement_temperature 296(2)
_cell_measurement_theta_max 28.3160
_cell_measurement_theta_min 3.6410
_cell_volume 4271.4(3)
_computing_cell_refinement
; 
'Mon Aug 18 17:51:41 2014' 
;
_computing_data_collection
; 
'Mon Aug 18 17:51:41 2014' 
;
_computing_data_reduction
; 
'Mon Aug 18 17:51:41 2014' 
;
_computing_molecular_graphics 'SHELXL-2014/7 (Sheldrick, 2014)'
_computing_publication_material 'SHELXL-2014/7 (Sheldrick, 2014)'
_computing_structure_refinement 'SHELXL-2014/7 (Sheldrick, 2014)'
_computing_structure_solution 'SHELXL-2014/7 (Sheldrick, 2014)'
_diffrn_ambient_temperature 296(2)
_diffrn_detector_area_resol_mean 16.0251
_diffrn_measured_fraction_theta_full 0.998
_diffrn_measured_fraction_theta_max 0.998
_diffrn_measurement_device_type 'Xcalibur, Eos'
_diffrn_measurement_method '\w scans'
_diffrn_radiation_type MoK\a
_diffrn_radiation_wavelength 0.71073
_diffrn_reflns_av_R_equivalents 0.0260
_diffrn_reflns_av_unetI/netI 0.0337
_diffrn_reflns_Laue_measured_fraction_full 0.998
_diffrn_reflns_Laue_measured_fraction_max 0.998
_diffrn_reflns_limit_h_max 24
_diffrn_reflns_limit_h_min -23
_diffrn_reflns_limit_k_max 10
_diffrn_reflns_limit_k_min -10
_diffrn_reflns_limit_l_max 32
_diffrn_reflns_limit_l_min -32
_diffrn_reflns_number 14394
_diffrn_reflns_point_group_measured_fraction_full 0.998
_diffrn_reflns_point_group_measured_fraction_max 0.998
_diffrn_reflns_theta_full 25.242
_diffrn_reflns_theta_max 26.498
_diffrn_reflns_theta_min 2.901
_diffrn_source 'Enhance (Mo) X-ray Source'
_exptl_absorpt_coefficient_mu 0.785
_exptl_absorpt_correction_T_max 1.00000
_exptl_absorpt_correction_T_min 0.00108
_exptl_absorpt_correction_type multi-scan
_exptl_absorpt_process_details
; 
'Mon Aug 18 17:51:41 2014' 
;
_exptl_crystal_density_diffrn 1.208
_exptl_crystal_description
; 
'Mon Aug 18 17:51:41 2014' 
;
_exptl_crystal_F_000 1664
_exptl_crystal_size_max 0.150
_exptl_crystal_size_mid 0.100
_exptl_crystal_size_min 0.100
_refine_diff_density_max 0.239
_refine_diff_density_min -0.218
_refine_diff_density_rms 0.047
_refine_ls_extinction_method none
_refine_ls_goodness_of_fit_ref 1.038
_refine_ls_hydrogen_treatment constr
_refine_ls_matrix_type full
_refine_ls_number_parameters 228
_refine_ls_number_reflns 4429
_refine_ls_number_restraints 0
_refine_ls_restrained_S_all 1.038
_refine_ls_R_factor_all 0.0488
_refine_ls_R_factor_gt 0.0352
_refine_ls_shift/su_max 0.001
_refine_ls_shift/su_mean 0.000
_refine_ls_structure_factor_coef Fsqd
_refine_ls_weighting_details 'w=1/[\s^2^(Fo^2^)+(0.0450P)^2^+1.2457P] where P=(Fo^2^+2Fc^2^)/3'
_refine_ls_weighting_scheme calc
_refine_ls_wR_factor_gt 0.0858
_refine_ls_wR_factor_ref 0.0917
_reflns_Friedel_coverage 0.000
_reflns_number_gt 3578
_reflns_number_total 4429
_reflns_threshold_expression 'I > 2\s(I)'
_cod_data_source_file c7dt01732d2.cif
_cod_data_source_block 081801
_cod_original_cell_volume 4271.4(2)
_cod_database_code 7043277
_shelx_shelxl_version_number 2014/7
_shelx_space_group_comment
; 
The symmetry employed for this shelxl refinement is uniquely defined 
by the following loop, which should always be used as a source of 
symmetry information in preference to the above space-group names. 
They are only intended as comments. 
;
_shelx_estimated_absorpt_t_min 0.891
_shelx_estimated_absorpt_t_max 0.926

loop_
_space_group_symop_operation_xyz
'x, y, z'
'-x, y, -z+1/2'
'x+1/2, y+1/2, z'
'-x+1/2, y+1/2, -z+1/2'
'-x, -y, -z'
'x, -y, z-1/2'
'-x+1/2, -y+1/2, -z'
'x+1/2, -y+1/2, z-1/2'

loop_
_atom_site_label
_atom_site_type_symbol
_atom_site_fract_x
_atom_site_fract_y
_atom_site_fract_z
_atom_site_U_iso_or_equiv
_atom_site_adp_type
_atom_site_occupancy
_atom_site_site_symmetry_order
_atom_site_calc_flag
_atom_site_refinement_flags_posn
_atom_site_refinement_flags_adp
Fe1 Fe 0.27342(2) 0.82247(3) 0.14431(2) 0.03225(10) Uani 1 1 d . .
N1 N 0.23535(9) 1.04012(18) 0.14183(6) 0.0378(4) Uani 1 1 d . .
N2 N 0.30874(9) 1.04079(18) 0.15624(6) 0.0379(4) Uani 1 1 d . .
P1 P 0.28255(3) 0.91258(7) 0.06203(2) 0.03966(15) Uani 1 1 d . .
C1 C 0.21337(10) 0.9803(2) 0.09293(8) 0.0352(4) Uani 1 1 d . .
C2 C 0.34107(10) 0.9813(2) 0.11807(8) 0.0359(4) Uani 1 1 d . .
C3 C 0.42059(11) 1.0023(2) 0.12285(9) 0.0433(5) Uani 1 1 d . .
C4 C 0.43086(14) 1.1606(3) 0.09891(13) 0.0791(9) Uani 1 1 d . .
H4A H 0.4070 1.1621 0.0632 0.119 Uiso 1 1 calc R U
H4B H 0.4804 1.1793 0.1005 0.119 Uiso 1 1 calc R U
H4C H 0.4115 1.2397 0.1180 0.119 Uiso 1 1 calc R U
C5 C 0.45158(13) 0.8783(3) 0.09264(12) 0.0710(8) Uani 1 1 d . .
H5A H 0.4406 0.7782 0.1049 0.106 Uiso 1 1 calc R U
H5B H 0.5020 0.8907 0.0976 0.106 Uiso 1 1 calc R U
H5C H 0.4317 0.8875 0.0563 0.106 Uiso 1 1 calc R U
C6 C 0.45762(13) 1.0043(3) 0.17967(10) 0.0655(7) Uani 1 1 d . .
H6A H 0.4396 1.0884 0.1974 0.098 Uiso 1 1 calc R U
H6B H 0.5076 1.0173 0.1815 0.098 Uiso 1 1 calc R U
H6C H 0.4490 0.9085 0.1959 0.098 Uiso 1 1 calc R U
C7 C 0.13658(11) 1.0034(2) 0.06706(8) 0.0441(5) Uani 1 1 d . .
C8 C 0.11365(13) 0.8845(3) 0.02406(10) 0.0602(7) Uani 1 1 d . .
H8A H 0.1444 0.8907 -0.0010 0.090 Uiso 1 1 calc R U
H8B H 0.0659 0.9055 0.0072 0.090 Uiso 1 1 calc R U
H8C H 0.1163 0.7827 0.0389 0.090 Uiso 1 1 calc R U
C9 C 0.08656(12) 0.9998(3) 0.10617(10) 0.0620(7) Uani 1 1 d . .
H9A H 0.0895 0.9008 0.1230 0.093 Uiso 1 1 calc R U
H9B H 0.0390 1.0171 0.0883 0.093 Uiso 1 1 calc R U
H9C H 0.0997 1.0793 0.1318 0.093 Uiso 1 1 calc R U
C10 C 0.13335(14) 1.1650(3) 0.04211(12) 0.0730(8) Uani 1 1 d . .
H10A H 0.1477 1.2411 0.0687 0.110 Uiso 1 1 calc R U
H10B H 0.0858 1.1861 0.0248 0.110 Uiso 1 1 calc R U
H10C H 0.1645 1.1686 0.0173 0.110 Uiso 1 1 calc R U
C11 C 0.29950(13) 0.7247(3) 0.21768(8) 0.0495(6) Uani 1 1 d . .
C12 C 0.33193(12) 0.6388(2) 0.18240(9) 0.0471(5) Uani 1 1 d . .
C13 C 0.27820(11) 0.5836(2) 0.14207(9) 0.0438(5) Uani 1 1 d . .
C14 C 0.21188(11) 0.6315(2) 0.15335(9) 0.0412(5) Uani 1 1 d . .
C15 C 0.22483(12) 0.7189(2) 0.20005(9) 0.0464(5) Uani 1 1 d . .
C16 C 0.17077(16) 0.7875(3) 0.22809(11) 0.0756(9) Uani 1 1 d . .
H16A H 0.1251 0.7850 0.2058 0.113 Uiso 1 1 calc R U
H16B H 0.1833 0.8927 0.2373 0.113 Uiso 1 1 calc R U
H16C H 0.1693 0.7289 0.2591 0.113 Uiso 1 1 calc R U
C17 C 0.33465(18) 0.8031(3) 0.26671(10) 0.0819(10) Uani 1 1 d . .
H17A H 0.3282 0.7422 0.2962 0.123 Uiso 1 1 calc R U
H17B H 0.3140 0.9034 0.2689 0.123 Uiso 1 1 calc R U
H17C H 0.3843 0.8140 0.2665 0.123 Uiso 1 1 calc R U
C18 C 0.40840(13) 0.5900(3) 0.19025(14) 0.0827(10) Uani 1 1 d . .
H18A H 0.4373 0.6668 0.2104 0.124 Uiso 1 1 calc R U
H18B H 0.4225 0.5793 0.1570 0.124 Uiso 1 1 calc R U
H18C H 0.4141 0.4929 0.2083 0.124 Uiso 1 1 calc R U
C19 C 0.28819(16) 0.4792(3) 0.09785(11) 0.0695(8) Uani 1 1 d . .
H19A H 0.3345 0.4951 0.0899 0.104 Uiso 1 1 calc R U
H19B H 0.2531 0.5026 0.0677 0.104 Uiso 1 1 calc R U
H19C H 0.2834 0.3734 0.1077 0.104 Uiso 1 1 calc R U
C20 C 0.14168(12) 0.5763(3) 0.12403(11) 0.0643(7) Uani 1 1 d . .
H20A H 0.1307 0.4776 0.1374 0.096 Uiso 1 1 calc R U
H20B H 0.1439 0.5666 0.0877 0.096 Uiso 1 1 calc R U
H20C H 0.1056 0.6494 0.1282 0.096 Uiso 1 1 calc R U

loop_
_atom_site_aniso_label
_atom_site_aniso_U_11
_atom_site_aniso_U_22
_atom_site_aniso_U_33
_atom_site_aniso_U_23
_atom_site_aniso_U_13
_atom_site_aniso_U_12
Fe1 0.03023(17) 0.03265(17) 0.03298(16) -0.00112(12) 0.00344(12) -0.00087(11)
N1 0.0354(10) 0.0354(9) 0.0412(9) -0.0054(8) 0.0035(8) 0.0011(7)
N2 0.0356(10) 0.0359(9) 0.0406(9) -0.0048(8) 0.0025(8) -0.0024(7)
P1 0.0360(3) 0.0495(3) 0.0327(3) -0.0023(2) 0.0043(2) 0.0010(2)
C1 0.0328(11) 0.0339(10) 0.0376(10) 0.0011(9) 0.0030(9) 0.0018(8)
C2 0.0334(11) 0.0351(10) 0.0383(10) 0.0021(9) 0.0040(9) -0.0021(8)
C3 0.0307(11) 0.0436(12) 0.0542(13) 0.0023(11) 0.0042(10) -0.0025(9)
C4 0.0479(16) 0.0700(17) 0.120(3) 0.0328(18) 0.0170(17) -0.0095(13)
C5 0.0396(14) 0.0850(18) 0.090(2) -0.0170(17) 0.0156(14) 0.0029(13)
C6 0.0385(14) 0.0882(19) 0.0648(16) -0.0019(15) -0.0034(12) -0.0100(13)
C7 0.0335(12) 0.0449(12) 0.0500(13) -0.0009(11) -0.0032(10) 0.0052(9)
C8 0.0438(14) 0.0738(16) 0.0561(15) -0.0108(13) -0.0093(12) 0.0013(12)
C9 0.0381(13) 0.0735(17) 0.0735(17) -0.0080(14) 0.0082(13) 0.0079(12)
C10 0.0552(17) 0.0617(16) 0.094(2) 0.0197(15) -0.0086(16) 0.0103(12)
C11 0.0643(16) 0.0419(12) 0.0376(11) 0.0094(10) -0.0027(11) -0.0108(11)
C12 0.0391(12) 0.0405(11) 0.0597(14) 0.0156(11) 0.0040(11) 0.0019(9)
C13 0.0474(13) 0.0298(10) 0.0550(13) 0.0014(10) 0.0119(11) 0.0011(9)
C14 0.0379(12) 0.0381(11) 0.0480(12) 0.0042(10) 0.0090(10) -0.0045(9)
C15 0.0585(15) 0.0400(11) 0.0443(12) 0.0069(10) 0.0193(11) -0.0007(10)
C16 0.102(2) 0.0715(17) 0.0670(17) 0.0076(15) 0.0519(17) 0.0134(16)
C17 0.119(3) 0.0767(19) 0.0399(14) 0.0081(13) -0.0114(16) -0.0244(17)
C18 0.0446(15) 0.0677(17) 0.130(3) 0.0430(19) -0.0005(17) 0.0062(13)
C19 0.090(2) 0.0442(13) 0.0809(19) -0.0096(14) 0.0334(17) 0.0046(13)
C20 0.0436(14) 0.0575(15) 0.087(2) 0.0102(14) -0.0011(14) -0.0131(11)

loop_
_atom_type_symbol
_atom_type_description
_atom_type_scat_dispersion_real
_atom_type_scat_dispersion_imag
_atom_type_scat_source
C C 0.0033 0.0016 'International Tables Vol C Tables 4.2.6.8 and 6.1.1.4'
H H 0.0000 0.0000 'International Tables Vol C Tables 4.2.6.8 and 6.1.1.4'
N N 0.0061 0.0033 'International Tables Vol C Tables 4.2.6.8 and 6.1.1.4'
P P 0.1023 0.0942 'International Tables Vol C Tables 4.2.6.8 and 6.1.1.4'
Fe Fe 0.3463 0.8444 'International Tables Vol C Tables 4.2.6.8 and 6.1.1.4'

loop_
_geom_angle_atom_site_label_1
_geom_angle_atom_site_label_2
_geom_angle_atom_site_label_3
_geom_angle
N2 Fe1 N1 40.44(7)
N2 Fe1 C13 157.83(8)
N1 Fe1 C13 161.60(8)
N2 Fe1 C14 156.20(8)
N1 Fe1 C14 122.47(8)
C13 Fe1 C14 40.18(8)
N2 Fe1 C11 102.86(8)
N1 Fe1 C11 115.86(8)
C13 Fe1 C11 67.28(9)
C14 Fe1 C11 67.35(9)
N2 Fe1 C15 118.67(8)
N1 Fe1 C15 102.61(8)
C13 Fe1 C15 67.44(8)
C14 Fe1 C15 40.03(9)
C11 Fe1 C15 40.27(9)
N2 Fe1 C12 120.17(8)
N1 Fe1 C12 152.28(8)
C13 Fe1 C12 39.82(8)
C14 Fe1 C12 66.95(9)
C11 Fe1 C12 39.73(9)
C15 Fe1 C12 67.02(9)
N2 Fe1 C2 38.90(7)
N1 Fe1 C2 67.68(7)
C13 Fe1 C2 127.80(8)
C14 Fe1 C2 164.59(8)
C11 Fe1 C2 120.79(8)
C15 Fe1 C2 154.37(8)
C12 Fe1 C2 110.02(8)
N2 Fe1 C1 67.68(7)
N1 Fe1 C1 38.80(7)
C13 Fe1 C1 130.65(8)
C14 Fe1 C1 109.39(8)
C11 Fe1 C1 150.08(9)
C15 Fe1 C1 117.59(8)
C12 Fe1 C1 168.81(9)
C2 Fe1 C1 70.52(7)
N2 Fe1 P1 75.39(5)
N1 Fe1 P1 75.26(5)
C13 Fe1 P1 107.32(6)
C14 Fe1 P1 121.00(6)
C11 Fe1 P1 161.23(7)
C15 Fe1 P1 156.27(7)
C12 Fe1 P1 124.76(7)
C2 Fe1 P1 47.12(5)
C1 Fe1 P1 47.00(5)
C1 N1 N2 112.19(16)
C1 N1 Fe1 74.07(10)
N2 N1 Fe1 69.59(9)
C2 N2 N1 112.00(16)
C2 N2 Fe1 73.72(10)
N1 N2 Fe1 69.97(9)
C1 P1 C2 85.96(9)
C1 P1 Fe1 60.04(6)
C2 P1 Fe1 59.61(6)
N1 C1 C7 118.23(17)
N1 C1 P1 114.75(14)
C7 C1 P1 126.04(15)
N1 C1 Fe1 67.13(10)
C7 C1 Fe1 138.02(14)
P1 C1 Fe1 72.96(7)
N2 C2 C3 118.61(18)
N2 C2 P1 114.98(14)
C3 C2 P1 125.63(16)
N2 C2 Fe1 67.39(10)
C3 C2 Fe1 136.64(14)
P1 C2 Fe1 73.27(7)
C5 C3 C2 110.93(18)
C5 C3 C6 110.9(2)
C2 C3 C6 111.37(19)
C5 C3 C4 109.1(2)
C2 C3 C4 105.99(18)
C6 C3 C4 108.4(2)
C3 C4 H4A 109.5
C3 C4 H4B 109.5
H4A C4 H4B 109.5
C3 C4 H4C 109.5
H4A C4 H4C 109.5
H4B C4 H4C 109.5
C3 C5 H5A 109.5
C3 C5 H5B 109.5
H5A C5 H5B 109.5
C3 C5 H5C 109.5
H5A C5 H5C 109.5
H5B C5 H5C 109.5
C3 C6 H6A 109.5
C3 C6 H6B 109.5
H6A C6 H6B 109.5
C3 C6 H6C 109.5
H6A C6 H6C 109.5
H6B C6 H6C 109.5
C1 C7 C9 112.31(18)
C1 C7 C8 111.39(18)
C9 C7 C8 110.3(2)
C1 C7 C10 105.56(18)
C9 C7 C10 108.7(2)
C8 C7 C10 108.4(2)
C7 C8 H8A 109.5
C7 C8 H8B 109.5
H8A C8 H8B 109.5
C7 C8 H8C 109.5
H8A C8 H8C 109.5
H8B C8 H8C 109.5
C7 C9 H9A 109.5
C7 C9 H9B 109.5
H9A C9 H9B 109.5
C7 C9 H9C 109.5
H9A C9 H9C 109.5
H9B C9 H9C 109.5
C7 C10 H10A 109.5
C7 C10 H10B 109.5
H10A C10 H10B 109.5
C7 C10 H10C 109.5
H10A C10 H10C 109.5
H10B C10 H10C 109.5
C12 C11 C15 108.03(19)
C12 C11 C17 127.7(2)
C15 C11 C17 124.2(2)
C12 C11 Fe1 70.87(12)
C15 C11 Fe1 69.91(12)
C17 C11 Fe1 126.97(16)
C11 C12 C13 108.25(19)
C11 C12 C18 126.5(2)
C13 C12 C18 124.5(2)
C11 C12 Fe1 69.40(12)
C13 C12 Fe1 69.33(12)
C18 C12 Fe1 134.77(17)
C12 C13 C14 107.9(2)
C12 C13 C19 126.5(2)
C14 C13 C19 125.4(2)
C12 C13 Fe1 70.85(12)
C14 C13 Fe1 69.92(11)
C19 C13 Fe1 129.26(16)
C15 C14 C13 108.12(19)
C15 C14 C20 127.4(2)
C13 C14 C20 123.9(2)
C15 C14 Fe1 70.05(12)
C13 C14 Fe1 69.90(11)
C20 C14 Fe1 132.39(16)
C14 C15 C11 107.7(2)
C14 C15 C16 127.1(2)
C11 C15 C16 125.1(2)
C14 C15 Fe1 69.93(12)
C11 C15 Fe1 69.82(12)
C16 C15 Fe1 127.90(16)
C15 C16 H16A 109.5
C15 C16 H16B 109.5
H16A C16 H16B 109.5
C15 C16 H16C 109.5
H16A C16 H16C 109.5
H16B C16 H16C 109.5
C11 C17 H17A 109.5
C11 C17 H17B 109.5
H17A C17 H17B 109.5
C11 C17 H17C 109.5
H17A C17 H17C 109.5
H17B C17 H17C 109.5
C12 C18 H18A 109.5
C12 C18 H18B 109.5
H18A C18 H18B 109.5
C12 C18 H18C 109.5
H18A C18 H18C 109.5
H18B C18 H18C 109.5
C13 C19 H19A 109.5
C13 C19 H19B 109.5
H19A C19 H19B 109.5
C13 C19 H19C 109.5
H19A C19 H19C 109.5
H19B C19 H19C 109.5
C14 C20 H20A 109.5
C14 C20 H20B 109.5
H20A C20 H20B 109.5
C14 C20 H20C 109.5
H20A C20 H20C 109.5
H20B C20 H20C 109.5

loop_
_geom_bond_atom_site_label_1
_geom_bond_atom_site_label_2
_geom_bond_distance
Fe1 N2 2.0119(16)
Fe1 N1 2.0167(16)
Fe1 C13 2.070(2)
Fe1 C14 2.071(2)
Fe1 C11 2.071(2)
Fe1 C15 2.072(2)
Fe1 C12 2.090(2)
Fe1 C2 2.0921(19)
Fe1 C1 2.1048(19)
Fe1 P1 2.3228(6)
N1 C1 1.371(2)
N1 N2 1.392(2)
N2 C2 1.369(2)
P1 C1 1.777(2)
P1 C2 1.777(2)
C1 C7 1.520(3)
C2 C3 1.522(3)
C3 C5 1.517(3)
C3 C6 1.524(3)
C3 C4 1.533(3)
C4 H4A 0.9600
C4 H4B 0.9600
C4 H4C 0.9600
C5 H5A 0.9600
C5 H5B 0.9600
C5 H5C 0.9600
C6 H6A 0.9600
C6 H6B 0.9600
C6 H6C 0.9600
C7 C9 1.526(3)
C7 C8 1.527(3)
C7 C10 1.539(3)
C8 H8A 0.9600
C8 H8B 0.9600
C8 H8C 0.9600
C9 H9A 0.9600
C9 H9B 0.9600
C9 H9C 0.9600
C10 H10A 0.9600
C10 H10B 0.9600
C10 H10C 0.9600
C11 C12 1.414(3)
C11 C15 1.426(3)
C11 C17 1.497(3)
C12 C13 1.417(3)
C12 C18 1.508(3)
C13 C14 1.422(3)
C13 C19 1.506(3)
C14 C15 1.418(3)
C14 C20 1.503(3)
C15 C16 1.499(3)
C16 H16A 0.9600
C16 H16B 0.9600
C16 H16C 0.9600
C17 H17A 0.9600
C17 H17B 0.9600
C17 H17C 0.9600
C18 H18A 0.9600
C18 H18B 0.9600
C18 H18C 0.9600
C19 H19A 0.9600
C19 H19B 0.9600
C19 H19C 0.9600
C20 H20A 0.9600
C20 H20B 0.9600
C20 H20C 0.9600

loop_
_geom_torsion_atom_site_label_1
_geom_torsion_atom_site_label_2
_geom_torsion_atom_site_label_3
_geom_torsion_atom_site_label_4
_geom_torsion
C1 N1 N2 C2 -0.1(2)
Fe1 N1 N2 C2 62.02(13)
C1 N1 N2 Fe1 -62.10(13)
N2 N1 C1 C7 -166.96(16)
Fe1 N1 C1 C7 133.57(17)
N2 N1 C1 P1 2.5(2)
Fe1 N1 C1 P1 -56.99(11)
N2 N1 C1 Fe1 59.47(12)
C2 P1 C1 N1 -3.08(15)
Fe1 P1 C1 N1 53.92(13)
C2 P1 C1 C7 165.40(18)
Fe1 P1 C1 C7 -137.61(19)
C2 P1 C1 Fe1 -57.00(7)
N1 N2 C2 C3 168.13(16)
Fe1 N2 C2 C3 -132.06(17)
N1 N2 C2 P1 -2.4(2)
Fe1 N2 C2 P1 57.45(11)
N1 N2 C2 Fe1 -59.81(12)
C1 P1 C2 N2 3.04(15)
Fe1 P1 C2 N2 -54.34(13)
C1 P1 C2 C3 -166.67(18)
Fe1 P1 C2 C3 135.94(19)
C1 P1 C2 Fe1 57.38(7)
N2 C2 C3 C5 155.8(2)
P1 C2 C3 C5 -34.8(3)
Fe1 C2 C3 C5 69.3(3)
N2 C2 C3 C6 31.8(3)
P1 C2 C3 C6 -158.84(17)
Fe1 C2 C3 C6 -54.8(3)
N2 C2 C3 C4 -85.9(2)
P1 C2 C3 C4 83.5(2)
Fe1 C2 C3 C4 -172.40(19)
N1 C1 C7 C9 -34.6(3)
P1 C1 C7 C9 157.29(16)
Fe1 C1 C7 C9 51.8(3)
N1 C1 C7 C8 -158.85(19)
P1 C1 C7 C8 33.0(3)
Fe1 C1 C7 C8 -72.4(3)
N1 C1 C7 C10 83.7(2)
P1 C1 C7 C10 -84.5(2)
Fe1 C1 C7 C10 170.06(19)
C15 C11 C12 C13 1.7(2)
C17 C11 C12 C13 179.0(2)
Fe1 C11 C12 C13 -58.59(15)
C15 C11 C12 C18 -168.5(2)
C17 C11 C12 C18 8.7(4)
Fe1 C11 C12 C18 131.1(2)
C15 C11 C12 Fe1 60.32(14)
C17 C11 C12 Fe1 -122.4(2)
C11 C12 C13 C14 -1.8(2)
C18 C12 C13 C14 168.7(2)
Fe1 C12 C13 C14 -60.42(14)
C11 C12 C13 C19 -176.2(2)
C18 C12 C13 C19 -5.7(4)
Fe1 C12 C13 C19 125.2(2)
C11 C12 C13 Fe1 58.64(15)
C18 C12 C13 Fe1 -130.9(2)
C12 C13 C14 C15 1.2(2)
C19 C13 C14 C15 175.6(2)
Fe1 C13 C14 C15 -59.86(14)
C12 C13 C14 C20 -170.7(2)
C19 C13 C14 C20 3.7(3)
Fe1 C13 C14 C20 128.2(2)
C12 C13 C14 Fe1 61.01(15)
C19 C13 C14 Fe1 -124.5(2)
C13 C14 C15 C11 -0.1(2)
C20 C14 C15 C11 171.4(2)
Fe1 C14 C15 C11 -59.85(14)
C13 C14 C15 C16 -177.3(2)
C20 C14 C15 C16 -5.8(4)
Fe1 C14 C15 C16 122.9(2)
C13 C14 C15 Fe1 59.76(14)
C20 C14 C15 Fe1 -128.7(2)
C12 C11 C15 C14 -1.0(2)
C17 C11 C15 C14 -178.4(2)
Fe1 C11 C15 C14 59.92(14)
C12 C11 C15 C16 176.3(2)
C17 C11 C15 C16 -1.1(3)
Fe1 C11 C15 C16 -122.8(2)
C12 C11 C15 Fe1 -60.93(15)
C17 C11 C15 Fe1 121.7(2)
